data_4511879
loop_
_publ_author_name
'Harada, Jun'
'Ogawa, Keiichiro'

_publ_section_title
;
 What Molecules Are Likely or Unlikely To Undergo Pedal Motions in
 Crystals?
;
_journal_issue 10
_journal_name_full 'Crystal Growth &amp; Design'
_journal_page_first 5182
_journal_paper_doi 10.1021/cg500962y
_journal_volume 14
_journal_year 2014
_chemical_formula_moiety 'C16 H16'
_chemical_formula_sum 'C16 H16'
_chemical_formula_weight 208.29
_chemical_name_systematic
;
 ?
;
_space_group_crystal_system monoclinic
_space_group_IT_number 14
_space_group_name_Hall '-P 2yn'
_space_group_name_H-M_alt 'P 1 21/n 1'
_symmetry_space_group_name_Hall '-P 2yn'
_symmetry_space_group_name_H-M 'P 1 21/n 1'
_atom_sites_solution_hydrogens geom
_atom_sites_solution_primary direct
_audit_creation_date 2014-06-26
_audit_creation_method
;
Olex2 1.2
(compiled 2014.06.23 svn.r2946 for OlexSys, GUI svn.r4855)
;
_cell_angle_alpha 90
_cell_angle_beta 112.553(1)
_cell_angle_gamma 90
_cell_formula_units_Z 2
_cell_length_a 5.7726(3)
_cell_length_b 17.0351(9)
_cell_length_c 6.6086(4)
_cell_measurement_reflns_used 4378
_cell_measurement_temperature 200
_cell_measurement_theta_max 29.893
_cell_measurement_theta_min 2.391
_cell_volume 600.17(6)
_computing_cell_refinement 'SAINT v6.28A (Bruker, 2002)'
_computing_data_collection 'SMART v5.054 (Bruker, 1998)'
_computing_data_reduction 'SAINT v6.28A (Bruker, 2002)'
_computing_molecular_graphics 'Ortep-3 for Windows (Farrugia, 2012)'
_computing_publication_material 'Olex2 (Dolomanov et al., 2009)'
_computing_structure_refinement 'ShelXL (Sheldrick, 2008)'
_computing_structure_solution 'ShelXS (Sheldrick, 2008)'
_diffrn_ambient_temperature 200
_diffrn_detector_area_resol_mean 8.192
_diffrn_measured_fraction_theta_full 1.000
_diffrn_measured_fraction_theta_max 0.998
_diffrn_measurement_device_type 'Bruker SMART 1000'
_diffrn_measurement_method \w_scan
_diffrn_radiation_type MoK\a
_diffrn_radiation_wavelength 0.71073
_diffrn_reflns_av_R_equivalents 0.0172
_diffrn_reflns_av_unetI/netI 0.0117
_diffrn_reflns_Laue_measured_fraction_full 1.000
_diffrn_reflns_Laue_measured_fraction_max 0.998
_diffrn_reflns_limit_h_max 8
_diffrn_reflns_limit_h_min -8
_diffrn_reflns_limit_k_max 23
_diffrn_reflns_limit_k_min -23
_diffrn_reflns_limit_l_max 9
_diffrn_reflns_limit_l_min -9
_diffrn_reflns_number 9181
_diffrn_reflns_point_group_measured_fraction_full 1.000
_diffrn_reflns_point_group_measured_fraction_max 0.998
_diffrn_reflns_theta_full 25.242
_diffrn_reflns_theta_max 30.026
_diffrn_reflns_theta_min 2.391
_diffrn_source 'sealed X-ray tube'
_exptl_absorpt_coefficient_mu 0.065
_exptl_absorpt_correction_T_max 1
_exptl_absorpt_correction_T_min 0.943883
_exptl_absorpt_correction_type multi-scan
_exptl_absorpt_process_details
'SADABS v.2.03 (Bruker,200?) was used for absorption correction. R(int) was 0.0282 before and 0.0163 after correction. The Ratio of minimum to maximum transmission is 0.9439. The \l/2 correction factor is 0.0015.'
_exptl_crystal_colour colourless
_exptl_crystal_colour_primary colourless
_exptl_crystal_density_diffrn 1.153
_exptl_crystal_description block
_exptl_crystal_F_000 224
_exptl_crystal_size_max 0.6
_exptl_crystal_size_mid 0.5
_exptl_crystal_size_min 0.2
_refine_diff_density_max 0.216
_refine_diff_density_min -0.159
_refine_diff_density_rms 0.029
_refine_ls_extinction_method none
_refine_ls_goodness_of_fit_ref 1.073
_refine_ls_hydrogen_treatment constr
_refine_ls_matrix_type full
_refine_ls_number_parameters 108
_refine_ls_number_reflns 1748
_refine_ls_number_restraints 251
_refine_ls_restrained_S_all 1.030
_refine_ls_R_factor_all 0.0447
_refine_ls_R_factor_gt 0.0392
_refine_ls_shift/su_max 0.000
_refine_ls_shift/su_mean 0.000
_refine_ls_structure_factor_coef Fsqd
_refine_ls_weighting_details 'w=1/[\s^2^(Fo^2^)+(0.0564P)^2^+0.0763P] where P=(Fo^2^+2Fc^2^)/3'
_refine_ls_weighting_scheme calc
_refine_ls_wR_factor_gt 0.1088
_refine_ls_wR_factor_ref 0.1141
_reflns_Friedel_coverage 0.000
_reflns_number_gt 1536
_reflns_number_total 1748
_reflns_threshold_expression 'I > 2\s(I)'
_cod_data_source_file cg500962y_si_001.cif
_cod_data_source_block aaMeEST200K
_cod_depositor_comments 'Adding full bibliography for 4511872--4511883.cif.'
_cod_database_code 4511879
_shelxl_version_number 2013-4
_shelx_space_group_comment
;
The symmetry employed for this shelxl refinement is uniquely defined
by the following loop, which should always be used as a source of
symmetry information in preference to the above space-group names.
They are only intended as comments.
;
_shelx_estimated_absorpt_t_max 0.987
_shelx_estimated_absorpt_t_min 0.962
_olex2_refinement_description
;
1. Fixed Uiso
 At 1.2 times of:
  All C(H) groups
 At 1.5 times of:
  All C(H,H,H) groups
2. Restrained distances
 C7-C7_$1 \\sim C7'-C7'_$1
 with sigma of 0.02
3. Uiso/Uaniso restraints and constraints
All non-hydrogen atoms have similar U: within 1.7A with sigma of 0.04 and sigma
for terminal atoms of 0.08
4. Rigid body (RIGU) restrains
 All non-hydrogen atoms
 with sigma for 1-2 distances of 0.004 and sigma for 1-3 distances of 0.004
5. Same fragment restrains
{C1, C2, C3, C4, C5, C6, C7, C8}
as
{C1', C2', C3', C4', C5', C6', C7', C8'}
6. Others
 Sof(C1')=Sof(C2')=Sof(H2')=Sof(C3')=Sof(H3')=Sof(C4')=Sof(H4')=Sof(C5')=
 Sof(H5')=Sof(C6')=Sof(H6')=Sof(C7')=Sof(C8')=Sof(H81')=Sof(H82')=Sof(H83')=1-
 FVAR(1)
 Sof(C1)=Sof(C2)=Sof(H2)=Sof(C3)=Sof(H3)=Sof(C4)=Sof(H4)=Sof(C5)=Sof(H5)=
 Sof(C6)=Sof(H6)=Sof(C7)=Sof(C8)=Sof(H81)=Sof(H82)=Sof(H83)=FVAR(1)
7.a Aromatic/amide H refined with riding coordinates:
 C2(H2), C3(H3), C4(H4), C5(H5), C6(H6), C2'(H2'), C3'(H3'), C4'(H4'),
 C5'(H5'), C6'(H6')
7.b Idealised Me refined as rotating group:
 C8(H81,H82,H83), C8'(H81',H82',H83')
;
_olex2_submission_special_instructions 'No special instructions were received'

loop_
_space_group_symop_operation_xyz
'x, y, z'
'-x+1/2, y+1/2, -z+1/2'
'-x, -y, -z'
'x-1/2, -y-1/2, z-1/2'

loop_
_atom_site_label
_atom_site_type_symbol
_atom_site_fract_x
_atom_site_fract_y
_atom_site_fract_z
_atom_site_U_iso_or_equiv
_atom_site_adp_type
_atom_site_occupancy
_atom_site_site_symmetry_order
_atom_site_calc_flag
_atom_site_refinement_flags_posn
_atom_site_refinement_flags_occupancy
_atom_site_disorder_assembly
_atom_site_disorder_group
C1 C 0.5469(3) 0.40942(7) 0.1888(2) 0.0282(3) Uani 0.646(3) 1 d . P A 1
C2 C 0.4507(4) 0.40214(12) 0.3503(3) 0.0342(4) Uani 0.646(3) 1 d . P A 1
H2 H 0.3155 0.4347 0.3467 0.041 Uiso 0.646(3) 1 calc R P A 1
C3 C 0.5506(8) 0.3475(2) 0.5179(6) 0.0355(9) Uani 0.646(3) 1 d . P A 1
H3 H 0.4900 0.3448 0.6326 0.043 Uiso 0.646(3) 1 calc R P A 1
C4 C 0.7342(10) 0.2982(3) 0.5176(8) 0.0497(14) Uani 0.646(3) 1 d . P A 1
H4 H 0.7897 0.2576 0.6241 0.060 Uiso 0.646(3) 1 calc R P A 1
C5 C 0.8401(10) 0.3058(3) 0.3676(8) 0.0491(13) Uani 0.646(3) 1 d . P A 1
H5 H 0.9805 0.2744 0.3788 0.059 Uiso 0.646(3) 1 calc R P A 1
C6 C 0.7437(4) 0.35955(10) 0.1974(3) 0.0331(4) Uani 0.646(3) 1 d . P A 1
H6 H 0.8111 0.3625 0.0871 0.040 Uiso 0.646(3) 1 calc R P A 1
C7 C 0.4389(2) 0.46725(6) 0.00642(17) 0.0272(3) Uani 0.646(3) 1 d . P A 1
C8 C 0.1824(5) 0.44564(15) -0.1640(4) 0.0278(6) Uani 0.646(3) 1 d . P A 1
H81 H 0.1426 0.4800 -0.2919 0.042 Uiso 0.646(3) 1 calc GR P A 1
H82 H 0.0551 0.4521 -0.1010 0.042 Uiso 0.646(3) 1 calc GR P A 1
H83 H 0.1843 0.3909 -0.2089 0.042 Uiso 0.646(3) 1 calc GR P A 1
C1' C 0.6382(6) 0.42188(16) 0.2277(4) 0.0300(6) Uiso 0.354(3) 1 d . P A 2
C2' C 0.5130(7) 0.4139(3) 0.3689(7) 0.0385(11) Uiso 0.354(3) 1 d . P A 2
H2' H 0.3992 0.4537 0.3720 0.046 Uiso 0.354(3) 1 calc R P A 2
C3' C 0.549(2) 0.3501(6) 0.5039(17) 0.058(3) Uiso 0.354(3) 1 d . P A 2
H3' H 0.4454 0.3428 0.5844 0.070 Uiso 0.354(3) 1 calc R P A 2
C4' C 0.7417(13) 0.2945(4) 0.5247(12) 0.0271(13) Uiso 0.354(3) 1 d . P A 2
H4' H 0.7919 0.2557 0.6364 0.033 Uiso 0.354(3) 1 calc R P A 2
C5' C 0.8528(13) 0.3007(4) 0.3689(10) 0.0252(11) Uiso 0.354(3) 1 d . P A 2
H5' H 0.9568 0.2594 0.3556 0.030 Uiso 0.354(3) 1 calc R P A 2
C6' C 0.8128(7) 0.3659(2) 0.2353(6) 0.0369(9) Uiso 0.354(3) 1 d . P A 2
H6' H 0.9080 0.3722 0.1468 0.044 Uiso 0.354(3) 1 calc R P A 2
C7' C 0.6031(4) 0.49413(13) 0.0890(4) 0.0318(7) Uiso 0.354(3) 1 d . P A 2
C8' C 0.8135(16) 0.5530(5) 0.1649(15) 0.066(3) Uiso 0.354(3) 1 d . P A 2
H81' H 0.7747 0.5966 0.0605 0.099 Uiso 0.354(3) 1 calc GR P A 2
H82' H 0.9697 0.5277 0.1740 0.099 Uiso 0.354(3) 1 calc GR P A 2
H83' H 0.8332 0.5730 0.3097 0.099 Uiso 0.354(3) 1 calc GR P A 2

loop_
_atom_site_aniso_label
_atom_site_aniso_U_11
_atom_site_aniso_U_22
_atom_site_aniso_U_33
_atom_site_aniso_U_23
_atom_site_aniso_U_13
_atom_site_aniso_U_12
C1 0.0260(7) 0.0251(5) 0.0311(6) -0.0002(4) 0.0084(5) -0.0035(5)
C2 0.0357(9) 0.0343(8) 0.0349(7) 0.0038(6) 0.0160(7) 0.0053(7)
C3 0.0420(13) 0.0391(12) 0.0268(9) 0.0094(6) 0.0147(7) 0.0019(5)
C4 0.0526(16) 0.0394(14) 0.0420(13) 0.0138(7) 0.0014(7) -0.0007(7)
C5 0.0457(15) 0.0349(14) 0.0582(16) -0.0011(7) 0.0103(8) 0.0091(8)
C6 0.0330(8) 0.0319(7) 0.0348(7) -0.0020(5) 0.0133(7) -0.0011(6)
C7 0.0264(5) 0.0273(6) 0.0257(5) -0.0004(4) 0.0076(4) -0.0009(4)
C8 0.0213(6) 0.0260(7) 0.0278(7) -0.0007(4) 0.0000(4) -0.0086(4)

loop_
_atom_type_symbol
_atom_type_description
_atom_type_scat_dispersion_real
_atom_type_scat_dispersion_imag
_atom_type_scat_source
C C 0.0033 0.0016 'International Tables Vol C Tables 4.2.6.8 and 6.1.1.4'
H H 0.0000 0.0000 'International Tables Vol C Tables 4.2.6.8 and 6.1.1.4'

loop_
_geom_angle_atom_site_label_1
_geom_angle_atom_site_label_2
_geom_angle_atom_site_label_3
_geom_angle
_geom_angle_site_symmetry_1
C2 C1 C6 118.20(13) .
C2 C1 C7 120.90(12) .
C6 C1 C7 120.88(12) .
C1 C2 H2 119.8 .
C1 C2 C3 120.4(2) .
C3 C2 H2 119.8 .
C2 C3 H3 120.0 .
C4 C3 C2 120.0(3) .
C4 C3 H3 120.0 .
C3 C4 H4 119.5 .
C3 C4 C5 120.9(4) .
C5 C4 H4 119.5 .
C4 C5 H5 119.9 .
C4 C5 C6 120.1(4) .
C6 C5 H5 119.9 .
C1 C6 H6 120.0 .
C5 C6 C1 119.9(2) .
C5 C6 H6 120.0 .
C1 C7 C8 115.07(13) .
C7 C7 C1 122.18(14) 3_665
C7 C7 C8 122.75(15) 3_665
C7 C8 H81 109.5 .
C7 C8 H82 109.5 .
C7 C8 H83 109.5 .
H81 C8 H82 109.5 .
H81 C8 H83 109.5 .
H82 C8 H83 109.5 .
C2' C1' C7' 120.5(3) .
C6' C1' C2' 118.1(3) .
C6' C1' C7' 121.1(3) .
C1' C2' H2' 119.1 .
C3' C2' C1' 121.8(5) .
C3' C2' H2' 119.1 .
C2' C3' H3' 119.7 .
C2' C3' C4' 120.6(8) .
C4' C3' H3' 119.7 .
C3' C4' H4' 122.1 .
C5' C4' C3' 115.8(7) .
C5' C4' H4' 122.1 .
C4' C5' H5' 119.5 .
C6' C5' C4' 121.0(6) .
C6' C5' H5' 119.5 .
C1' C6' C5' 121.5(4) .
C1' C6' H6' 119.3 .
C5' C6' H6' 119.3 .
C1' C7' C8' 116.1(4) .
C7' C7' C1' 121.9(3) 3_665
C7' C7' C8' 122.0(4) 3_665
C7' C8' H81' 109.5 .
C7' C8' H82' 109.5 .
C7' C8' H83' 109.5 .
H81' C8' H82' 109.5 .
H81' C8' H83' 109.5 .
H82' C8' H83' 109.5 .

loop_
_geom_bond_atom_site_label_1
_geom_bond_atom_site_label_2
_geom_bond_distance
_geom_bond_site_symmetry_2
C1 C2 1.385(2) .
C1 C6 1.402(2) .
C1 C7 1.4949(16) .
C2 H2 0.9500 .
C2 C3 1.392(3) .
C3 H3 0.9500 .
C3 C4 1.353(5) .
C4 H4 0.9500 .
C4 C5 1.356(5) .
C5 H5 0.9500 .
C5 C6 1.390(5) .
C6 H6 0.9500 .
C7 C7 1.340(2) 3_665
C7 C8 1.522(2) .
C8 H81 0.9800 .
C8 H82 0.9800 .
C8 H83 0.9800 .
C1' C2' 1.389(5) .
C1' C6' 1.374(4) .
C1' C7' 1.501(3) .
C2' H2' 0.9500 .
C2' C3' 1.370(9) .
C3' H3' 0.9500 .
C3' C4' 1.425(10) .
C4' H4' 0.9500 .
C4' C5' 1.410(6) .
C5' H5' 0.9500 .
C5' C6' 1.382(7) .
C6' H6' 0.9500 .
C7' C7' 1.329(4) 3_665
C7' C8' 1.505(8) .
C8' H81' 0.9800 .
C8' H82' 0.9800 .
C8' H83' 0.9800 .

loop_
_geom_torsion_atom_site_label_1
_geom_torsion_atom_site_label_2
_geom_torsion_atom_site_label_3
_geom_torsion_atom_site_label_4
_geom_torsion
_geom_torsion_site_symmetry_4
C1 C2 C3 C4 -3.5(6) .
C2 C1 C6 C5 -1.3(4) .
C2 C1 C7 C7 108.17(19) 3_665
C2 C1 C7 C8 -72.6(2) .
C2 C3 C4 C5 6.3(8) .
C3 C4 C5 C6 -6.6(8) .
C4 C5 C6 C1 4.1(6) .
C6 C1 C2 C3 1.0(4) .
C6 C1 C7 C7 -73.7(2) 3_665
C6 C1 C7 C8 105.6(2) .
C7 C1 C2 C3 179.2(3) .
C7 C1 C6 C5 -179.5(3) .
C1' C2' C3' C4' 8.2(14) .
C2' C1' C6' C5' 4.0(6) .
C2' C1' C7' C7' -75.8(4) 3_665
C2' C1' C7' C8' 103.4(5) .
C2' C3' C4' C5' -12.2(14) .
C3' C4' C5' C6' 12.6(11) .
C4' C5' C6' C1' -8.9(9) .
C6' C1' C2' C3' -3.7(8) .
C6' C1' C7' C7' 110.9(4) 3_665
C6' C1' C7' C8' -69.9(5) .
C7' C1' C2' C3' -177.3(7) .
C7' C1' C6' C5' 177.5(4) .
